data_7707010
loop_
_publ_author_name
'Qin, Chun-Yan'
'Zhao, Sheng-Ze'
'Wu, Hua-Yu'
'Li, Yong-Hua'
'Wang, Zi-Kun'
'Wang, Zheng'
'Wang, Shi'

_publ_section_title
;
 The dynamic interplay between intramolecular and intermolecular
 interactions in mononuclear manganese(III) SCO complexes.
;
_journal_issue 17
_journal_name_full 'Dalton transactions (Cambridge, England : 2003)'
_journal_page_first 5899
_journal_page_last 5910
_journal_paper_doi 10.1039/d0dt04109b
_journal_volume 50
_journal_year 2021
_chemical_formula_moiety 'C22 H26 F2 Mn N4 O2, F6 P'
_chemical_formula_sum 'C22 H26 F8 Mn N4 O2 P'
_chemical_formula_weight 616.38
_space_group_crystal_system monoclinic
_space_group_IT_number 13
_space_group_name_Hall '-P 2yac'
_space_group_name_H-M_alt 'P 1 2/n 1'
_atom_sites_solution_hydrogens mixed
_audit_creation_method SHELXL-2014/7
_audit_update_record
;
2021-03-22 deposited with the CCDC.	2021-03-25 downloaded from the CCDC.
;
_cell_angle_alpha 90
_cell_angle_beta 93.667(3)
_cell_angle_gamma 90
_cell_formula_units_Z 2
_cell_length_a 11.3518(16)
_cell_length_b 8.0856(11)
_cell_length_c 13.2427(18)
_cell_measurement_reflns_used 9537
_cell_measurement_temperature 100(2)
_cell_measurement_theta_max 25.025
_cell_measurement_theta_min 2.442
_cell_volume 1213.0(3)
_computing_cell_refinement SMART
_computing_data_collection 'SMART (Bruker, 2000)'
_computing_data_reduction 'SAINT (Bruker, 2000)'
_computing_molecular_graphics SHELXL
_computing_publication_material SHELXL
_computing_structure_refinement 'SHELXL-2014/7 (Sheldrick, 2014)'
_computing_structure_solution 'SHELXL-2014/7 (Sheldrick, 2014)'
_diffrn_ambient_temperature 100(2)
_diffrn_measured_fraction_theta_full 0.996
_diffrn_measured_fraction_theta_max 0.996
_diffrn_measurement_device_type 'CCD area detector'
_diffrn_measurement_method 'phi and omega scans'
_diffrn_radiation_type MoK\a
_diffrn_radiation_wavelength 0.71073
_diffrn_reflns_av_R_equivalents 0.0255
_diffrn_reflns_av_unetI/netI 0.0255
_diffrn_reflns_Laue_measured_fraction_full 0.996
_diffrn_reflns_Laue_measured_fraction_max 0.996
_diffrn_reflns_limit_h_max 11
_diffrn_reflns_limit_h_min -13
_diffrn_reflns_limit_k_max 9
_diffrn_reflns_limit_k_min -9
_diffrn_reflns_limit_l_max 15
_diffrn_reflns_limit_l_min -15
_diffrn_reflns_number 7199
_diffrn_reflns_point_group_measured_fraction_full 0.996
_diffrn_reflns_point_group_measured_fraction_max 0.996
_diffrn_reflns_theta_full 25.025
_diffrn_reflns_theta_max 25.025
_diffrn_reflns_theta_min 2.442
_exptl_absorpt_coefficient_mu 0.702
_exptl_absorpt_correction_T_max 0.919
_exptl_absorpt_correction_T_min 0.845
_exptl_absorpt_correction_type multi-scan
_exptl_absorpt_process_details 'SADABS; Bruker, 2000'
_exptl_crystal_colour black
_exptl_crystal_density_diffrn 1.688
_exptl_crystal_description block
_exptl_crystal_F_000 628
_exptl_crystal_size_max 0.28
_exptl_crystal_size_mid 0.20
_exptl_crystal_size_min 0.12
_refine_diff_density_max 0.312
_refine_diff_density_min -0.328
_refine_diff_density_rms 0.051
_refine_ls_extinction_method none
_refine_ls_goodness_of_fit_ref 1.064
_refine_ls_hydrogen_treatment mixed
_refine_ls_matrix_type full
_refine_ls_number_parameters 178
_refine_ls_number_reflns 2151
_refine_ls_number_restraints 0
_refine_ls_restrained_S_all 1.064
_refine_ls_R_factor_all 0.0264
_refine_ls_R_factor_gt 0.0240
_refine_ls_shift/su_max 0.000
_refine_ls_shift/su_mean 0.000
_refine_ls_structure_factor_coef Fsqd
_refine_ls_weighting_details 'w=1/[\s^2^(Fo^2^)+(0.0185P)^2^+0.9923P] where P=(Fo^2^+2Fc^2^)/3'
_refine_ls_weighting_scheme calc
_refine_ls_wR_factor_gt 0.0590
_refine_ls_wR_factor_ref 0.0602
_reflns_Friedel_coverage 0.000
_reflns_number_gt 1999
_reflns_number_total 2151
_reflns_threshold_expression 'I > 2\s(I)'
_cod_data_source_file d0dt04109b2.cif
_cod_data_source_block PF6-100K
_cod_depositor_comments
;
The following automatic conversions were performed:

data item '_exptl_absorpt_correction_type' value 'Multi-scan' was
changed to 'multi-scan' in accordance with the
/home/data/users/saulius/crontab/automatic-downloads/rss-feeds/RSC/lib/dictionaries/cif_core.dic
dictionary named 'cif_core.dic' version 2.4.2 last updated on
2011-04-26.

Automatic conversion script
Id: cif_fix_values 7556 2019-12-06 15:28:31Z antanas 

 Adding full bibliography for 7707004--7707019.cif.
;
_cod_original_sg_symbol_H-M 'P 2/n'
_cod_database_code 7707010
_shelx_shelxl_version_number 2014/7
_shelx_space_group_comment
;
The symmetry employed for this shelxl refinement is uniquely defined
by the following loop, which should always be used as a source of
symmetry information in preference to the above space-group names.
They are only intended as comments.
;

loop_
_space_group_symop_operation_xyz
'x, y, z'
'-x+1/2, y, -z+1/2'
'-x, -y, -z'
'x-1/2, -y, z-1/2'

loop_
_atom_site_label
_atom_site_type_symbol
_atom_site_fract_x
_atom_site_fract_y
_atom_site_fract_z
_atom_site_U_iso_or_equiv
_atom_site_adp_type
_atom_site_occupancy
_atom_site_site_symmetry_order
_atom_site_calc_flag
_atom_site_refinement_flags_posn
_atom_site_refinement_flags_adp
_atom_site_refinement_flags_occupancy
_atom_site_disorder_assembly
_atom_site_disorder_group
Mn1 Mn 0.7500 0.32683(4) 0.7500 0.00947(10) Uani 1 2 d S T P . .
O1 O 0.79752(10) 0.33463(13) 0.88746(8) 0.0122(2) Uani 1 1 d . . . . .
C1 C 0.83225(13) 0.47480(19) 0.93460(11) 0.0109(3) Uani 1 1 d . . . . .
C2 C 0.79845(14) 0.5031(2) 1.03329(11) 0.0139(3) Uani 1 1 d . . . . .
H1 H 0.7490 0.4254 1.0639 0.017 Uiso 1 1 calc R U . . .
C3 C 0.83638(15) 0.6430(2) 1.08652(12) 0.0162(3) Uani 1 1 d . . . . .
H2 H 0.8116 0.6631 1.1526 0.019 Uiso 1 1 calc R U . . .
C4 C 0.91061(15) 0.7525(2) 1.04218(12) 0.0160(3) Uani 1 1 d . . . . .
F1 F 0.95188(9) 0.88600(12) 1.09684(8) 0.0229(2) Uani 1 1 d . . . . .
C5 C 0.94746(14) 0.73031(19) 0.94664(12) 0.0149(3) Uani 1 1 d . . . . .
H3 H 0.9999 0.8069 0.9187 0.018 Uiso 1 1 calc R U . . .
C6 C 0.90600(14) 0.59159(19) 0.89067(12) 0.0116(3) Uani 1 1 d . . . . .
C7 C 0.94998(14) 0.56581(19) 0.79131(12) 0.0123(3) Uani 1 1 d . . . . .
H4 H 1.0179 0.6262 0.7746 0.015 Uiso 1 1 calc R U . . .
N1 N 0.90297(11) 0.46648(16) 0.72442(9) 0.0119(3) Uani 1 1 d . . . . .
C8 C 0.96470(15) 0.4432(2) 0.63072(12) 0.0156(3) Uani 1 1 d . . . . .
H5 H 1.0288 0.5258 0.6283 0.019 Uiso 1 1 calc R U . . .
H6 H 0.9086 0.4620 0.5715 0.019 Uiso 1 1 calc R U . . .
C9 C 1.01689(15) 0.2692(2) 0.62455(13) 0.0195(4) Uani 1 1 d . . . . .
H7 H 1.0656 0.2646 0.5652 0.023 Uiso 1 1 calc R U . . .
H8 H 1.0702 0.2506 0.6856 0.023 Uiso 1 1 calc R U . . .
C10 C 0.92797(16) 0.1289(2) 0.61609(13) 0.0193(4) Uani 1 1 d . . . . .
H9 H 0.8705 0.1502 0.5582 0.023 Uiso 1 1 calc R U . . .
H10 H 0.9696 0.0243 0.6026 0.023 Uiso 1 1 calc R U . . .
N2 N 0.86370(13) 0.11009(17) 0.70953(11) 0.0167(3) Uani 1 1 d . . . . .
H11 H 0.9141(18) 0.098(2) 0.7582(15) 0.016(5) Uiso 1 1 d . . . . .
C11 C 0.78827(17) -0.0382(2) 0.70511(13) 0.0224(4) Uani 1 1 d . . . . .
H12 H 0.8380 -0.1388 0.7066 0.027 Uiso 1 1 calc R U . . .
H13 H 0.7378 -0.0384 0.6413 0.027 Uiso 1 1 calc R U . . .
P1 P 1.2500 -0.11728(7) 0.7500 0.01297(14) Uani 1 2 d S T P . .
F2 F 1.2500 0.08073(16) 0.7500 0.0191(3) Uani 1 2 d S T P . .
F3 F 1.10812(9) -0.11760(12) 0.74584(8) 0.0258(3) Uani 1 1 d . . . . .
F4 F 1.24609(11) -0.11849(13) 0.62949(7) 0.0277(3) Uani 1 1 d . . . . .
F5 F 1.2500 -0.31756(16) 0.7500 0.0232(3) Uani 1 2 d S T P . .

loop_
_atom_site_aniso_label
_atom_site_aniso_U_11
_atom_site_aniso_U_22
_atom_site_aniso_U_33
_atom_site_aniso_U_23
_atom_site_aniso_U_13
_atom_site_aniso_U_12
Mn1 0.01047(18) 0.00925(17) 0.00853(17) 0.000 -0.00063(12) 0.000
O1 0.0146(6) 0.0109(5) 0.0111(5) 0.0006(4) -0.0009(4) -0.0022(4)
C1 0.0082(8) 0.0118(7) 0.0122(7) -0.0001(6) -0.0036(6) 0.0034(6)
C2 0.0102(8) 0.0176(8) 0.0138(8) 0.0020(6) -0.0001(6) 0.0016(6)
C3 0.0133(8) 0.0221(9) 0.0129(8) -0.0035(6) -0.0015(6) 0.0069(7)
C4 0.0157(8) 0.0119(8) 0.0194(8) -0.0068(6) -0.0060(7) 0.0045(6)
F1 0.0269(6) 0.0165(5) 0.0246(5) -0.0121(4) -0.0042(4) 0.0009(4)
C5 0.0140(8) 0.0106(8) 0.0198(8) 0.0003(6) -0.0020(6) 0.0012(6)
C6 0.0104(8) 0.0108(7) 0.0135(7) 0.0003(6) -0.0013(6) 0.0031(6)
C7 0.0097(8) 0.0104(7) 0.0169(8) 0.0032(6) 0.0006(6) -0.0003(6)
N1 0.0108(7) 0.0130(7) 0.0119(6) 0.0014(5) 0.0014(5) 0.0014(5)
C8 0.0119(8) 0.0224(8) 0.0128(7) 0.0004(6) 0.0035(6) -0.0018(7)
C9 0.0138(8) 0.0288(10) 0.0160(8) -0.0036(7) 0.0024(6) 0.0054(7)
C10 0.0211(9) 0.0200(8) 0.0167(8) -0.0043(7) 0.0001(7) 0.0077(7)
N2 0.0188(8) 0.0159(7) 0.0144(7) -0.0007(6) -0.0058(6) 0.0025(6)
C11 0.0288(10) 0.0105(8) 0.0271(9) -0.0033(7) -0.0032(8) 0.0028(7)
P1 0.0160(3) 0.0098(3) 0.0134(3) 0.000 0.0031(2) 0.000
F2 0.0191(7) 0.0103(6) 0.0282(7) 0.000 0.0029(6) 0.000
F3 0.0168(6) 0.0198(5) 0.0410(6) 0.0015(5) 0.0033(5) -0.0040(4)
F4 0.0472(7) 0.0221(5) 0.0139(5) 0.0002(4) 0.0033(5) -0.0047(5)
F5 0.0360(9) 0.0105(7) 0.0238(7) 0.000 0.0077(6) 0.000

loop_
_atom_type_symbol
_atom_type_description
_atom_type_scat_dispersion_real
_atom_type_scat_dispersion_imag
_atom_type_scat_source
C C 0.0033 0.0016 'International Tables Vol C Tables 4.2.6.8 and 6.1.1.4'
H H 0.0000 0.0000 'International Tables Vol C Tables 4.2.6.8 and 6.1.1.4'
N N 0.0061 0.0033 'International Tables Vol C Tables 4.2.6.8 and 6.1.1.4'
O O 0.0106 0.0060 'International Tables Vol C Tables 4.2.6.8 and 6.1.1.4'
F F 0.0171 0.0103 'International Tables Vol C Tables 4.2.6.8 and 6.1.1.4'
P P 0.1023 0.0942 'International Tables Vol C Tables 4.2.6.8 and 6.1.1.4'
Mn Mn 0.3368 0.7283 'International Tables Vol C Tables 4.2.6.8 and 6.1.1.4'

loop_
_geom_angle_atom_site_label_1
_geom_angle_atom_site_label_2
_geom_angle_atom_site_label_3
_geom_angle
_geom_angle_site_symmetry_1
_geom_angle_site_symmetry_3
_geom_angle_publ_flag
O1 Mn1 O1 176.13(7) . 2_656 ?
O1 Mn1 N1 87.09(5) . . ?
O1 Mn1 N1 90.85(5) 2_656 . ?
O1 Mn1 N1 90.85(5) . 2_656 ?
O1 Mn1 N1 87.09(5) 2_656 2_656 ?
N1 Mn1 N1 115.53(7) . 2_656 ?
O1 Mn1 N2 85.92(5) . 2_656 ?
O1 Mn1 N2 97.10(5) 2_656 2_656 ?
N1 Mn1 N2 159.70(5) . 2_656 ?
N1 Mn1 N2 83.62(5) 2_656 2_656 ?
O1 Mn1 N2 97.10(5) . . ?
O1 Mn1 N2 85.91(5) 2_656 . ?
N1 Mn1 N2 83.62(5) . . ?
N1 Mn1 N2 159.70(5) 2_656 . ?
N2 Mn1 N2 78.38(8) 2_656 . ?
C1 O1 Mn1 122.73(9) . . ?
O1 C1 C2 118.76(14) . . ?
O1 C1 C6 122.54(14) . . ?
C2 C1 C6 118.63(14) . . ?
C3 C2 C1 120.77(15) . . ?
C3 C2 H1 119.6 . . ?
C1 C2 H1 119.6 . . ?
C4 C3 C2 119.06(15) . . ?
C4 C3 H2 120.5 . . ?
C2 C3 H2 120.5 . . ?
F1 C4 C5 118.60(15) . . ?
F1 C4 C3 118.69(14) . . ?
C5 C4 C3 122.67(15) . . ?
C4 C5 C6 118.63(15) . . ?
C4 C5 H3 120.7 . . ?
C6 C5 H3 120.7 . . ?
C5 C6 C1 120.18(14) . . ?
C5 C6 C7 117.94(14) . . ?
C1 C6 C7 121.65(14) . . ?
N1 C7 C6 124.21(15) . . ?
N1 C7 H4 117.9 . . ?
C6 C7 H4 117.9 . . ?
C7 N1 C8 117.41(14) . . ?
C7 N1 Mn1 122.10(11) . . ?
C8 N1 Mn1 120.34(10) . . ?
N1 C8 C9 111.60(13) . . ?
N1 C8 H5 109.3 . . ?
C9 C8 H5 109.3 . . ?
N1 C8 H6 109.3 . . ?
C9 C8 H6 109.3 . . ?
H5 C8 H6 108.0 . . ?
C10 C9 C8 115.67(14) . . ?
C10 C9 H7 108.4 . . ?
C8 C9 H7 108.4 . . ?
C10 C9 H8 108.4 . . ?
C8 C9 H8 108.4 . . ?
H7 C9 H8 107.4 . . ?
N2 C10 C9 112.02(13) . . ?
N2 C10 H9 109.2 . . ?
C9 C10 H9 109.2 . . ?
N2 C10 H10 109.2 . . ?
C9 C10 H10 109.2 . . ?
H9 C10 H10 107.9 . . ?
C11 N2 C10 111.46(13) . . ?
C11 N2 Mn1 107.53(11) . . ?
C10 N2 Mn1 115.90(10) . . ?
C11 N2 H11 107.7(13) . . ?
C10 N2 H11 107.7(13) . . ?
Mn1 N2 H11 106.1(13) . . ?
N2 C11 C11 109.25(12) . 2_656 ?
N2 C11 H12 109.8 . . ?
C11 C11 H12 109.8 2_656 . ?
N2 C11 H13 109.8 . . ?
C11 C11 H13 109.8 2_656 . ?
H12 C11 H13 108.3 . . ?
F4 P1 F4 179.29(8) . 2_756 ?
F4 P1 F2 90.35(4) . . ?
F4 P1 F2 90.35(4) 2_756 . ?
F4 P1 F3 90.11(6) . . ?
F4 P1 F3 89.89(6) 2_756 . ?
F2 P1 F3 90.09(4) . . ?
F4 P1 F3 89.89(6) . 2_756 ?
F4 P1 F3 90.11(6) 2_756 2_756 ?
F2 P1 F3 90.09(4) . 2_756 ?
F3 P1 F3 179.82(8) . 2_756 ?
F4 P1 F5 89.65(4) . . ?
F4 P1 F5 89.65(4) 2_756 . ?
F2 P1 F5 180.0 . . ?
F3 P1 F5 89.91(4) . . ?
F3 P1 F5 89.91(4) 2_756 . ?

loop_
_geom_bond_atom_site_label_1
_geom_bond_atom_site_label_2
_geom_bond_distance
_geom_bond_site_symmetry_2
_geom_bond_publ_flag
Mn1 O1 1.8662(11) . ?
Mn1 O1 1.8663(10) 2_656 ?
Mn1 N1 2.1167(14) . ?
Mn1 N1 2.1167(13) 2_656 ?
Mn1 N2 2.2611(15) 2_656 ?
Mn1 N2 2.2612(14) . ?
O1 C1 1.3410(19) . ?
C1 C2 1.404(2) . ?
C1 C6 1.412(2) . ?
C2 C3 1.387(2) . ?
C2 H1 0.9500 . ?
C3 C4 1.380(3) . ?
C3 H2 0.9500 . ?
C4 F1 1.3655(18) . ?
C4 C5 1.370(2) . ?
C5 C6 1.409(2) . ?
C5 H3 0.9500 . ?
C6 C7 1.452(2) . ?
C7 N1 1.286(2) . ?
C7 H4 0.9500 . ?
N1 C8 1.476(2) . ?
C8 C9 1.531(2) . ?
C8 H5 0.9900 . ?
C8 H6 0.9900 . ?
C9 C10 1.518(3) . ?
C9 H7 0.9900 . ?
C9 H8 0.9900 . ?
C10 N2 1.484(2) . ?
C10 H9 0.9900 . ?
C10 H10 0.9900 . ?
N2 C11 1.472(2) . ?
N2 H11 0.84(2) . ?
C11 C11 1.517(4) 2_656 ?
C11 H12 0.9900 . ?
C11 H13 0.9900 . ?
P1 F4 1.5937(10) . ?
P1 F4 1.5937(10) 2_756 ?
P1 F2 1.6010(14) . ?
P1 F3 1.6080(10) . ?
P1 F3 1.6081(10) 2_756 ?
P1 F5 1.6194(14) . ?
